data_7133672
loop_
_publ_author_name
'Rana, Samim Sohel'
'Manna, Surajit'
'Choudhury, Joyanta'

_publ_section_title
;
 Annulated oxazolium anion-&#x3c0;<sup>+</sup> AIEgens.
;
_journal_issue 78
_journal_name_full 'Chemical communications (Cambridge, England)'
_journal_page_first 10942
_journal_page_last 10945
_journal_paper_doi 10.1039/d4cc03079f
_journal_volume 60
_journal_year 2024
_chemical_formula_moiety 'F6 P, C35 H24 N O'
_chemical_formula_sum 'C35 H24 F6 N O P'
_chemical_formula_weight 619.52
_space_group_crystal_system monoclinic
_space_group_IT_number 14
_space_group_name_Hall '-P 2ybc'
_space_group_name_H-M_alt 'P 1 21/c 1'
_atom_sites_solution_hydrogens geom
_audit_creation_date 2024-08-18
_audit_creation_method
;
Olex2 1.2
(compiled 2018.05.29 svn.r3508 for OlexSys, GUI svn.r5506)
;
_audit_update_record
;
2024-09-02 deposited with the CCDC.	2024-09-03 downloaded from the CCDC.
;
_cell_angle_alpha 90
_cell_angle_beta 98.884(2)
_cell_angle_gamma 90
_cell_formula_units_Z 4
_cell_length_a 13.9378(6)
_cell_length_b 9.0106(4)
_cell_length_c 22.5804(10)
_cell_measurement_reflns_used 9801
_cell_measurement_temperature 140.00
_cell_measurement_theta_max 78.89
_cell_measurement_theta_min 3.21
_cell_volume 2801.8(2)
_computing_cell_refinement 'SAINT V8.40B (?, 2016)'
_computing_data_collection 'Bruker APEX2'
_computing_data_reduction 'SAINT V8.40B (?, 2016)'
_computing_molecular_graphics 'Olex2 (Dolomanov et al., 2009)'
_computing_publication_material 'Olex2 (Dolomanov et al., 2009)'
_computing_structure_refinement 'ShelXL (Sheldrick, 2015)'
_computing_structure_solution 'olex2.solve 1.5-beta (Bourhis et al., 2015)'
_diffrn_ambient_temperature 140.0
_diffrn_measured_fraction_theta_full 0.968
_diffrn_measured_fraction_theta_max 0.967
_diffrn_measurement_device_type 'Bruker APEX-II CCD'
_diffrn_measurement_method '\f and \w scans'
_diffrn_radiation_type CuK\a
_diffrn_radiation_wavelength 1.54178
_diffrn_reflns_av_R_equivalents 0.0509
_diffrn_reflns_av_unetI/netI 0.0282
_diffrn_reflns_Laue_measured_fraction_full 0.968
_diffrn_reflns_Laue_measured_fraction_max 0.967
_diffrn_reflns_limit_h_max 17
_diffrn_reflns_limit_h_min -17
_diffrn_reflns_limit_k_max 11
_diffrn_reflns_limit_k_min -11
_diffrn_reflns_limit_l_max 28
_diffrn_reflns_limit_l_min -27
_diffrn_reflns_number 42104
_diffrn_reflns_point_group_measured_fraction_full 0.968
_diffrn_reflns_point_group_measured_fraction_max 0.967
_diffrn_reflns_theta_full 67.679
_diffrn_reflns_theta_max 74.491
_diffrn_reflns_theta_min 3.209
_exptl_absorpt_coefficient_mu 1.500
_exptl_absorpt_correction_T_max 0.7542
_exptl_absorpt_correction_T_min 0.6357
_exptl_absorpt_correction_type multi-scan
_exptl_absorpt_process_details
;
SADABS-2016/2 (Bruker,2016/2) was used for absorption correction.
wR2(int) was 0.0940 before and 0.0676 after correction.
The Ratio of minimum to maximum transmission is 0.8429.
The \l/2 correction factor is Not present.
;
_exptl_crystal_colour 'clear whiteish white'
_exptl_crystal_colour_lustre clear
_exptl_crystal_colour_modifier whiteish
_exptl_crystal_colour_primary white
_exptl_crystal_density_diffrn 1.469
_exptl_crystal_description block
_exptl_crystal_F_000 1272
_exptl_crystal_size_max 0.31
_exptl_crystal_size_mid 0.21
_exptl_crystal_size_min 0.08
_refine_diff_density_max 0.393
_refine_diff_density_min -0.253
_refine_diff_density_rms 0.040
_refine_ls_extinction_method none
_refine_ls_goodness_of_fit_ref 1.033
_refine_ls_hydrogen_treatment constr
_refine_ls_matrix_type full
_refine_ls_number_parameters 397
_refine_ls_number_reflns 5542
_refine_ls_number_restraints 0
_refine_ls_restrained_S_all 1.033
_refine_ls_R_factor_all 0.0428
_refine_ls_R_factor_gt 0.0389
_refine_ls_shift/su_max 0.000
_refine_ls_shift/su_mean 0.000
_refine_ls_structure_factor_coef Fsqd
_refine_ls_weighting_details 'w=1/[\s^2^(Fo^2^)+(0.0366P)^2^+1.7646P] where P=(Fo^2^+2Fc^2^)/3'
_refine_ls_weighting_scheme calc
_refine_ls_wR_factor_gt 0.0948
_refine_ls_wR_factor_ref 0.0972
_reflns_Friedel_coverage 0.000
_reflns_number_gt 5059
_reflns_number_total 5542
_reflns_threshold_expression 'I > 2\s(I)'
_cod_data_source_file d4cc03079f3.cif
_cod_data_source_block fa1_a
_cod_depositor_comments 'Adding full bibliography for 7133671--7133675.cif.'
_cod_database_code 7133672
_shelx_shelxl_version_number 2014/7
_shelx_space_group_comment
;
The symmetry employed for this shelxl refinement is uniquely defined
by the following loop, which should always be used as a source of
symmetry information in preference to the above space-group names.
They are only intended as comments.
;
_shelx_estimated_absorpt_t_max 0.889
_shelx_estimated_absorpt_t_min 0.653
_olex2_refinement_description
;
1. Fixed Uiso
 At 1.2 times of:
  All C(H) groups
2.a Aromatic/amide H refined with riding coordinates:
 C8(H8), C5(H5), C17(H17), C19(H19), C23(H23), C7(H7), C6(H6), C21(H21),
 C25(H25), C16(H16), C31(H31), C29(H29), C13(H13), C35(H35), C22(H22), C15(H15),
  C26(H26), C14(H14), C20(H20), C32(H32), C28(H28), C33(H33), C34(H34), C27(H27)
;
_olex2_submission_special_instructions 'No special instructions were received'

loop_
_space_group_symop_operation_xyz
'x, y, z'
'-x, y+1/2, -z+1/2'
'-x, -y, -z'
'x, -y-1/2, z-1/2'

loop_
_atom_site_label
_atom_site_type_symbol
_atom_site_fract_x
_atom_site_fract_y
_atom_site_fract_z
_atom_site_U_iso_or_equiv
_atom_site_adp_type
_atom_site_occupancy
_atom_site_site_symmetry_order
_atom_site_calc_flag
_atom_site_refinement_flags_posn
_atom_site_refinement_flags_adp
_atom_site_refinement_flags_occupancy
_atom_site_disorder_assembly
_atom_site_disorder_group
P1 P 0.80945(3) 0.90482(4) 0.37803(2) 0.02322(11) Uani 1 1 d . . . . .
F2 F 0.75847(7) 1.06296(11) 0.36936(5) 0.0377(2) Uani 1 1 d . . . . .
O1 O 0.57968(7) 0.59155(11) 0.40605(4) 0.0212(2) Uani 1 1 d . . . . .
F4 F 0.84547(8) 0.94356(13) 0.44692(4) 0.0441(3) Uani 1 1 d . . . . .
F3 F 0.90723(8) 0.97210(13) 0.36179(5) 0.0465(3) Uani 1 1 d . . . . .
F5 F 0.85945(8) 0.74516(12) 0.38808(6) 0.0502(3) Uani 1 1 d . . . . .
F6 F 0.71120(7) 0.83767(12) 0.39579(6) 0.0484(3) Uani 1 1 d . . . . .
F1 F 0.77340(9) 0.86558(16) 0.30990(5) 0.0599(4) Uani 1 1 d . . . . .
N1 N 0.71819(8) 0.52503(13) 0.45825(5) 0.0199(2) Uani 1 1 d . . . . .
C10 C 0.78694(10) 0.41606(15) 0.35707(6) 0.0203(3) Uani 1 1 d . . . . .
C1 C 0.66428(10) 0.52427(15) 0.40397(6) 0.0195(3) Uani 1 1 d . . . . .
C4 C 0.80765(10) 0.44963(16) 0.46788(6) 0.0209(3) Uani 1 1 d . . . . .
C18 C 0.83326(10) 0.38034(16) 0.30366(6) 0.0213(3) Uani 1 1 d . . . . .
C9 C 0.84187(10) 0.39601(16) 0.41628(6) 0.0208(3) Uani 1 1 d . . . . .
C3 C 0.66663(10) 0.60466(16) 0.49771(6) 0.0214(3) Uani 1 1 d . . . . .
C12 C 0.62498(10) 0.48279(16) 0.29387(6) 0.0209(3) Uani 1 1 d . . . . .
C2 C 0.58155(10) 0.64259(16) 0.46439(6) 0.0216(3) Uani 1 1 d . . . . .
C11 C 0.69380(10) 0.47064(16) 0.35107(6) 0.0201(3) Uani 1 1 d . . . . .
C8 C 0.92813(11) 0.31143(17) 0.42500(7) 0.0253(3) Uani 1 1 d . . . . .
H8 H 0.9535 0.2743 0.3912 0.030 Uiso 1 1 calc R . . . .
C5 C 0.85736(11) 0.42165(17) 0.52565(7) 0.0256(3) Uani 1 1 d . . . . .
H5 H 0.8338 0.4597 0.5599 0.031 Uiso 1 1 calc R . . . .
C17 C 0.64967(11) 0.56029(17) 0.24502(7) 0.0257(3) Uani 1 1 d . . . . .
H17 H 0.7104 0.6100 0.2484 0.031 Uiso 1 1 calc R . . . .
C24 C 0.71101(10) 0.65002(17) 0.55893(6) 0.0227(3) Uani 1 1 d . . . . .
C19 C 0.79650(12) 0.27291(17) 0.26195(7) 0.0262(3) Uani 1 1 d . . . . .
H19 H 0.7411 0.2165 0.2676 0.031 Uiso 1 1 calc R . . . .
C23 C 0.91495(11) 0.46175(18) 0.29456(7) 0.0274(3) Uani 1 1 d . . . . .
H23 H 0.9408 0.5345 0.3231 0.033 Uiso 1 1 calc R . . . .
C30 C 0.49487(10) 0.72272(16) 0.47519(7) 0.0230(3) Uani 1 1 d . . . . .
C7 C 0.97584(11) 0.28207(18) 0.48149(7) 0.0281(3) Uani 1 1 d . . . . .
H7 H 1.0331 0.2233 0.4865 0.034 Uiso 1 1 calc R . . . .
C6 C 0.94093(11) 0.33792(18) 0.53175(7) 0.0285(3) Uani 1 1 d . . . . .
H6 H 0.9753 0.3179 0.5706 0.034 Uiso 1 1 calc R . . . .
C21 C 0.92190(12) 0.33041(19) 0.20300(7) 0.0325(4) Uani 1 1 d . . . . .
H21 H 0.9519 0.3131 0.1686 0.039 Uiso 1 1 calc R . . . .
C25 C 0.77934(11) 0.76399(18) 0.56458(7) 0.0277(3) Uani 1 1 d . . . . .
H25 H 0.7925 0.8154 0.5300 0.033 Uiso 1 1 calc R . . . .
C16 C 0.58584(12) 0.56502(19) 0.19155(7) 0.0309(3) Uani 1 1 d . . . . .
H16 H 0.6034 0.6170 0.1582 0.037 Uiso 1 1 calc R . . . .
C31 C 0.47288(11) 0.74077(18) 0.53347(7) 0.0277(3) Uani 1 1 d . . . . .
H31 H 0.5161 0.7039 0.5669 0.033 Uiso 1 1 calc R . . . .
C29 C 0.68985(12) 0.57823(18) 0.61012(7) 0.0276(3) Uani 1 1 d . . . . .
H29 H 0.6420 0.5023 0.6067 0.033 Uiso 1 1 calc R . . . .
C13 C 0.53500(11) 0.41261(19) 0.28843(7) 0.0290(3) Uani 1 1 d . . . . .
H13 H 0.5172 0.3603 0.3216 0.035 Uiso 1 1 calc R . . . .
C35 C 0.43095(12) 0.77867(19) 0.42658(7) 0.0304(3) Uani 1 1 d . . . . .
H35 H 0.4454 0.7681 0.3870 0.036 Uiso 1 1 calc R . . . .
C22 C 0.95877(12) 0.43740(19) 0.24425(7) 0.0310(3) Uani 1 1 d . . . . .
H22 H 1.0139 0.4940 0.2382 0.037 Uiso 1 1 calc R . . . .
C15 C 0.49660(12) 0.4946(2) 0.18635(7) 0.0326(4) Uani 1 1 d . . . . .
H15 H 0.4530 0.4983 0.1496 0.039 Uiso 1 1 calc R . . . .
C26 C 0.82833(12) 0.8025(2) 0.62094(8) 0.0340(4) Uani 1 1 d . . . . .
H26 H 0.8751 0.8800 0.6248 0.041 Uiso 1 1 calc R . . . .
C14 C 0.47132(12) 0.4187(2) 0.23487(8) 0.0337(4) Uani 1 1 d . . . . .
H14 H 0.4101 0.3706 0.2315 0.040 Uiso 1 1 calc R . . . .
C20 C 0.84152(13) 0.24874(19) 0.21186(7) 0.0333(4) Uani 1 1 d . . . . .
H20 H 0.8166 0.1752 0.1835 0.040 Uiso 1 1 calc R . . . .
C32 C 0.38860(12) 0.81210(19) 0.54205(8) 0.0323(4) Uani 1 1 d . . . . .
H32 H 0.3740 0.8242 0.5815 0.039 Uiso 1 1 calc R . . . .
C28 C 0.73887(13) 0.6180(2) 0.66606(7) 0.0337(4) Uani 1 1 d . . . . .
H28 H 0.7242 0.5696 0.7010 0.040 Uiso 1 1 calc R . . . .
C33 C 0.32503(12) 0.8662(2) 0.49369(8) 0.0354(4) Uani 1 1 d . . . . .
H33 H 0.2669 0.9145 0.5000 0.042 Uiso 1 1 calc R . . . .
C34 C 0.34611(13) 0.8499(2) 0.43616(8) 0.0366(4) Uani 1 1 d . . . . .
H34 H 0.3025 0.8876 0.4031 0.044 Uiso 1 1 calc R . . . .
C27 C 0.80906(12) 0.7280(2) 0.67121(7) 0.0359(4) Uani 1 1 d . . . . .
H27 H 0.8441 0.7523 0.7095 0.043 Uiso 1 1 calc R . . . .

loop_
_atom_site_aniso_label
_atom_site_aniso_U_11
_atom_site_aniso_U_22
_atom_site_aniso_U_33
_atom_site_aniso_U_23
_atom_site_aniso_U_13
_atom_site_aniso_U_12
P1 0.02381(19) 0.0238(2) 0.0224(2) 0.00062(14) 0.00469(14) 0.00216(14)
F2 0.0403(5) 0.0282(5) 0.0479(6) 0.0104(4) 0.0169(4) 0.0085(4)
O1 0.0200(5) 0.0265(5) 0.0179(5) -0.0012(4) 0.0055(4) 0.0017(4)
F4 0.0481(6) 0.0581(7) 0.0254(5) -0.0028(5) 0.0038(4) 0.0056(5)
F3 0.0352(5) 0.0524(7) 0.0579(7) -0.0024(5) 0.0267(5) -0.0022(5)
F5 0.0402(6) 0.0284(5) 0.0770(8) -0.0040(5) -0.0067(5) 0.0104(4)
F6 0.0314(5) 0.0382(6) 0.0767(8) 0.0156(5) 0.0120(5) -0.0051(4)
F1 0.0624(8) 0.0810(9) 0.0313(6) -0.0194(6) -0.0082(5) 0.0162(7)
N1 0.0210(6) 0.0224(6) 0.0170(5) -0.0003(4) 0.0056(4) 0.0003(5)
C10 0.0232(7) 0.0183(7) 0.0204(7) -0.0015(5) 0.0060(5) -0.0022(5)
C1 0.0182(6) 0.0207(7) 0.0201(6) 0.0008(5) 0.0042(5) -0.0003(5)
C4 0.0190(6) 0.0211(7) 0.0228(7) 0.0015(5) 0.0039(5) -0.0002(5)
C18 0.0220(7) 0.0231(7) 0.0194(6) 0.0011(5) 0.0049(5) 0.0035(5)
C9 0.0217(7) 0.0199(7) 0.0212(7) -0.0002(5) 0.0048(5) -0.0023(5)
C3 0.0235(7) 0.0225(7) 0.0199(7) 0.0005(5) 0.0085(5) -0.0001(5)
C12 0.0220(7) 0.0229(7) 0.0185(6) -0.0029(5) 0.0055(5) 0.0021(5)
C2 0.0249(7) 0.0239(7) 0.0175(6) -0.0002(5) 0.0085(5) -0.0016(6)
C11 0.0222(7) 0.0208(7) 0.0181(6) -0.0004(5) 0.0053(5) -0.0030(5)
C8 0.0246(7) 0.0267(8) 0.0251(7) -0.0011(6) 0.0057(6) 0.0019(6)
C5 0.0273(7) 0.0297(8) 0.0205(7) 0.0005(6) 0.0063(6) 0.0003(6)
C17 0.0263(7) 0.0268(7) 0.0245(7) 0.0012(6) 0.0056(6) -0.0013(6)
C24 0.0244(7) 0.0253(7) 0.0191(7) -0.0014(6) 0.0054(5) 0.0049(6)
C19 0.0318(8) 0.0244(7) 0.0236(7) -0.0013(6) 0.0079(6) -0.0027(6)
C23 0.0256(7) 0.0316(8) 0.0258(7) -0.0049(6) 0.0063(6) -0.0024(6)
C30 0.0230(7) 0.0224(7) 0.0251(7) -0.0009(6) 0.0086(6) -0.0007(6)
C7 0.0238(7) 0.0299(8) 0.0307(8) 0.0027(6) 0.0040(6) 0.0062(6)
C6 0.0283(8) 0.0333(8) 0.0230(7) 0.0043(6) 0.0016(6) 0.0022(6)
C21 0.0400(9) 0.0346(9) 0.0267(8) -0.0012(7) 0.0175(7) 0.0064(7)
C25 0.0291(7) 0.0288(8) 0.0263(7) -0.0017(6) 0.0074(6) 0.0024(6)
C16 0.0369(8) 0.0331(8) 0.0225(7) 0.0038(6) 0.0042(6) 0.0010(7)
C31 0.0272(7) 0.0311(8) 0.0257(7) -0.0020(6) 0.0070(6) -0.0005(6)
C29 0.0324(8) 0.0284(8) 0.0235(7) 0.0005(6) 0.0088(6) 0.0040(6)
C13 0.0270(7) 0.0371(9) 0.0234(7) 0.0000(6) 0.0060(6) -0.0056(6)
C35 0.0334(8) 0.0332(8) 0.0262(8) 0.0033(6) 0.0094(6) 0.0070(7)
C22 0.0269(7) 0.0373(9) 0.0312(8) 0.0003(7) 0.0122(6) -0.0007(7)
C15 0.0322(8) 0.0380(9) 0.0250(7) -0.0015(7) -0.0042(6) 0.0035(7)
C26 0.0278(8) 0.0365(9) 0.0368(9) -0.0112(7) 0.0026(7) 0.0014(7)
C14 0.0253(8) 0.0430(10) 0.0319(8) -0.0023(7) 0.0017(6) -0.0065(7)
C20 0.0469(10) 0.0290(8) 0.0255(8) -0.0076(6) 0.0108(7) -0.0014(7)
C32 0.0340(8) 0.0344(9) 0.0321(8) -0.0077(7) 0.0163(7) -0.0021(7)
C28 0.0418(9) 0.0408(9) 0.0196(7) 0.0019(7) 0.0087(6) 0.0150(7)
C33 0.0302(8) 0.0320(9) 0.0469(10) -0.0015(7) 0.0151(7) 0.0084(7)
C34 0.0357(9) 0.0386(9) 0.0360(9) 0.0050(7) 0.0072(7) 0.0133(7)
C27 0.0327(8) 0.0482(10) 0.0249(8) -0.0115(7) -0.0016(6) 0.0144(8)

loop_
_atom_type_symbol
_atom_type_description
_atom_type_scat_dispersion_real
_atom_type_scat_dispersion_imag
_atom_type_scat_source
C C 0.0181 0.0091 'International Tables Vol C Tables 4.2.6.8 and 6.1.1.4'
H H 0.0000 0.0000 'International Tables Vol C Tables 4.2.6.8 and 6.1.1.4'
F F 0.0727 0.0534 'International Tables Vol C Tables 4.2.6.8 and 6.1.1.4'
N N 0.0311 0.0180 'International Tables Vol C Tables 4.2.6.8 and 6.1.1.4'
O O 0.0492 0.0322 'International Tables Vol C Tables 4.2.6.8 and 6.1.1.4'
P P 0.2955 0.4335 'International Tables Vol C Tables 4.2.6.8 and 6.1.1.4'

loop_
_geom_angle_atom_site_label_1
_geom_angle_atom_site_label_2
_geom_angle_atom_site_label_3
_geom_angle
_geom_angle_site_symmetry_1
_geom_angle_site_symmetry_3
_geom_angle_publ_flag
F2 P1 F4 89.50(6) . . ?
F2 P1 F5 178.65(7) . . ?
F2 P1 F6 89.22(6) . . ?
F4 P1 F5 89.64(6) . . ?
F4 P1 F6 89.49(6) . . ?
F3 P1 F2 90.72(6) . . ?
F3 P1 F4 89.39(6) . . ?
F3 P1 F5 90.31(6) . . ?
F3 P1 F6 178.88(7) . . ?
F5 P1 F6 89.73(6) . . ?
F1 P1 F2 90.68(7) . . ?
F1 P1 F4 179.65(8) . . ?
F1 P1 F3 90.91(7) . . ?
F1 P1 F5 90.17(7) . . ?
F1 P1 F6 90.21(7) . . ?
C1 O1 C2 107.23(11) . . ?
C1 N1 C4 119.93(12) . . ?
C1 N1 C3 108.09(11) . . ?
C4 N1 C3 131.94(12) . . ?
C9 C10 C18 119.23(12) . . ?
C11 C10 C18 121.24(13) . . ?
C11 C10 C9 119.52(13) . . ?
O1 C1 N1 109.92(12) . . ?
O1 C1 C11 124.20(12) . . ?
N1 C1 C11 125.73(13) . . ?
N1 C4 C9 116.26(12) . . ?
C5 C4 N1 121.96(13) . . ?
C5 C4 C9 121.68(13) . . ?
C19 C18 C10 122.56(13) . . ?
C19 C18 C23 119.29(13) . . ?
C23 C18 C10 118.12(13) . . ?
C4 C9 C10 121.51(13) . . ?
C4 C9 C8 117.33(13) . . ?
C8 C9 C10 120.97(13) . . ?
N1 C3 C24 123.01(12) . . ?
C2 C3 N1 105.35(12) . . ?
C2 C3 C24 130.98(13) . . ?
C17 C12 C11 121.26(13) . . ?
C17 C12 C13 119.14(13) . . ?
C13 C12 C11 119.58(13) . . ?
O1 C2 C30 115.25(12) . . ?
C3 C2 O1 109.34(12) . . ?
C3 C2 C30 135.41(13) . . ?
C10 C11 C1 115.75(12) . . ?
C10 C11 C12 125.69(12) . . ?
C1 C11 C12 118.51(12) . . ?
C9 C8 H8 119.5 . . ?
C7 C8 C9 120.98(14) . . ?
C7 C8 H8 119.5 . . ?
C4 C5 H5 120.6 . . ?
C6 C5 C4 118.72(14) . . ?
C6 C5 H5 120.6 . . ?
C12 C17 H17 119.9 . . ?
C16 C17 C12 120.12(14) . . ?
C16 C17 H17 119.9 . . ?
C25 C24 C3 118.02(13) . . ?
C25 C24 C29 119.66(14) . . ?
C29 C24 C3 122.25(14) . . ?
C18 C19 H19 120.2 . . ?
C18 C19 C20 119.56(14) . . ?
C20 C19 H19 120.2 . . ?
C18 C23 H23 119.7 . . ?
C22 C23 C18 120.63(14) . . ?
C22 C23 H23 119.7 . . ?
C31 C30 C2 121.28(13) . . ?
C35 C30 C2 119.41(13) . . ?
C35 C30 C31 119.28(14) . . ?
C8 C7 H7 119.8 . . ?
C8 C7 C6 120.49(14) . . ?
C6 C7 H7 119.8 . . ?
C5 C6 C7 120.78(14) . . ?
C5 C6 H6 119.6 . . ?
C7 C6 H6 119.6 . . ?
C22 C21 H21 120.0 . . ?
C20 C21 H21 120.0 . . ?
C20 C21 C22 119.96(14) . . ?
C24 C25 H25 120.0 . . ?
C26 C25 C24 119.96(15) . . ?
C26 C25 H25 120.0 . . ?
C17 C16 H16 119.8 . . ?
C15 C16 C17 120.46(15) . . ?
C15 C16 H16 119.8 . . ?
C30 C31 H31 120.0 . . ?
C32 C31 C30 119.94(15) . . ?
C32 C31 H31 120.0 . . ?
C24 C29 H29 120.1 . . ?
C28 C29 C24 119.81(16) . . ?
C28 C29 H29 120.1 . . ?
C12 C13 H13 119.8 . . ?
C14 C13 C12 120.36(15) . . ?
C14 C13 H13 119.8 . . ?
C30 C35 H35 120.0 . . ?
C34 C35 C30 119.91(15) . . ?
C34 C35 H35 120.0 . . ?
C23 C22 H22 120.1 . . ?
C21 C22 C23 119.78(15) . . ?
C21 C22 H22 120.1 . . ?
C16 C15 H15 120.2 . . ?
C14 C15 C16 119.67(14) . . ?
C14 C15 H15 120.2 . . ?
C25 C26 H26 120.0 . . ?
C27 C26 C25 120.04(16) . . ?
C27 C26 H26 120.0 . . ?
C13 C14 H14 119.9 . . ?
C15 C14 C13 120.25(15) . . ?
C15 C14 H14 119.9 . . ?
C19 C20 H20 119.6 . . ?
C21 C20 C19 120.78(15) . . ?
C21 C20 H20 119.6 . . ?
C31 C32 H32 119.7 . . ?
C31 C32 C33 120.58(15) . . ?
C33 C32 H32 119.7 . . ?
C29 C28 H28 119.9 . . ?
C27 C28 C29 120.24(15) . . ?
C27 C28 H28 119.9 . . ?
C32 C33 H33 120.0 . . ?
C34 C33 C32 120.05(15) . . ?
C34 C33 H33 120.0 . . ?
C35 C34 H34 119.9 . . ?
C33 C34 C35 120.23(16) . . ?
C33 C34 H34 119.9 . . ?
C26 C27 C28 120.23(15) . . ?
C26 C27 H27 119.9 . . ?
C28 C27 H27 119.9 . . ?

loop_
_geom_bond_atom_site_label_1
_geom_bond_atom_site_label_2
_geom_bond_distance
_geom_bond_site_symmetry_2
_geom_bond_publ_flag
P1 F2 1.5908(10) . ?
P1 F4 1.5976(10) . ?
P1 F3 1.5855(11) . ?
P1 F5 1.5993(11) . ?
P1 F6 1.6036(11) . ?
P1 F1 1.5828(11) . ?
O1 C1 1.3331(17) . ?
O1 C2 1.3917(16) . ?
N1 C1 1.3352(18) . ?
N1 C4 1.4070(18) . ?
N1 C3 1.4223(18) . ?
C10 C18 1.4885(19) . ?
C10 C9 1.4458(19) . ?
C10 C11 1.375(2) . ?
C1 C11 1.4076(19) . ?
C4 C9 1.411(2) . ?
C4 C5 1.402(2) . ?
C18 C19 1.392(2) . ?
C18 C23 1.396(2) . ?
C9 C8 1.411(2) . ?
C3 C2 1.347(2) . ?
C3 C24 1.4821(19) . ?
C12 C11 1.4893(19) . ?
C12 C17 1.393(2) . ?
C12 C13 1.393(2) . ?
C2 C30 1.460(2) . ?
C8 H8 0.9500 . ?
C8 C7 1.370(2) . ?
C5 H5 0.9500 . ?
C5 C6 1.377(2) . ?
C17 H17 0.9500 . ?
C17 C16 1.385(2) . ?
C24 C25 1.393(2) . ?
C24 C29 1.395(2) . ?
C19 H19 0.9500 . ?
C19 C20 1.393(2) . ?
C23 H23 0.9500 . ?
C23 C22 1.388(2) . ?
C30 C31 1.406(2) . ?
C30 C35 1.397(2) . ?
C7 H7 0.9500 . ?
C7 C6 1.396(2) . ?
C6 H6 0.9500 . ?
C21 H21 0.9500 . ?
C21 C22 1.383(2) . ?
C21 C20 1.381(2) . ?
C25 H25 0.9500 . ?
C25 C26 1.392(2) . ?
C16 H16 0.9500 . ?
C16 C15 1.385(2) . ?
C31 H31 0.9500 . ?
C31 C32 1.379(2) . ?
C29 H29 0.9500 . ?
C29 C28 1.387(2) . ?
C13 H13 0.9500 . ?
C13 C14 1.386(2) . ?
C35 H35 0.9500 . ?
C35 C34 1.392(2) . ?
C22 H22 0.9500 . ?
C15 H15 0.9500 . ?
C15 C14 1.382(2) . ?
C26 H26 0.9500 . ?
C26 C27 1.380(3) . ?
C14 H14 0.9500 . ?
C20 H20 0.9500 . ?
C32 H32 0.9500 . ?
C32 C33 1.384(3) . ?
C28 H28 0.9500 . ?
C28 C27 1.385(3) . ?
C33 H33 0.9500 . ?
C33 C34 1.383(2) . ?
C34 H34 0.9500 . ?
C27 H27 0.9500 . ?

loop_
_geom_torsion_atom_site_label_1
_geom_torsion_atom_site_label_2
_geom_torsion_atom_site_label_3
_geom_torsion_atom_site_label_4
_geom_torsion
_geom_torsion_site_symmetry_1
_geom_torsion_site_symmetry_2
_geom_torsion_site_symmetry_3
_geom_torsion_site_symmetry_4
_geom_torsion_publ_flag
O1 C1 C11 C10 174.57(13) . . . . ?
O1 C1 C11 C12 -3.0(2) . . . . ?
O1 C2 C30 C31 160.31(13) . . . . ?
O1 C2 C30 C35 -17.7(2) . . . . ?
N1 C1 C11 C10 -0.6(2) . . . . ?
N1 C1 C11 C12 -178.13(13) . . . . ?
N1 C4 C9 C10 -0.9(2) . . . . ?
N1 C4 C9 C8 -175.86(13) . . . . ?
N1 C4 C5 C6 175.33(14) . . . . ?
N1 C3 C2 O1 -0.95(16) . . . . ?
N1 C3 C2 C30 179.56(16) . . . . ?
N1 C3 C24 C25 71.81(19) . . . . ?
N1 C3 C24 C29 -105.23(17) . . . . ?
C10 C18 C19 C20 177.75(14) . . . . ?
C10 C18 C23 C22 -177.38(14) . . . . ?
C10 C9 C8 C7 -174.52(14) . . . . ?
C1 O1 C2 C3 -0.75(16) . . . . ?
C1 O1 C2 C30 178.85(12) . . . . ?
C1 N1 C4 C9 9.47(19) . . . . ?
C1 N1 C4 C5 -166.94(14) . . . . ?
C1 N1 C3 C2 2.33(15) . . . . ?
C1 N1 C3 C24 -169.29(13) . . . . ?
C4 N1 C1 O1 174.98(12) . . . . ?
C4 N1 C1 C11 -9.3(2) . . . . ?
C4 N1 C3 C2 -175.20(14) . . . . ?
C4 N1 C3 C24 13.2(2) . . . . ?
C4 C9 C8 C7 0.5(2) . . . . ?
C4 C5 C6 C7 0.1(2) . . . . ?
C18 C10 C9 C4 169.85(13) . . . . ?
C18 C10 C9 C8 -15.3(2) . . . . ?
C18 C10 C11 C1 -169.30(13) . . . . ?
C18 C10 C11 C12 8.1(2) . . . . ?
C18 C19 C20 C21 -0.2(3) . . . . ?
C18 C23 C22 C21 -0.7(2) . . . . ?
C9 C10 C18 C19 119.58(16) . . . . ?
C9 C10 C18 C23 -62.47(18) . . . . ?
C9 C10 C11 C1 9.3(2) . . . . ?
C9 C10 C11 C12 -173.35(13) . . . . ?
C9 C4 C5 C6 -0.9(2) . . . . ?
C9 C8 C7 C6 -1.2(2) . . . . ?
C3 N1 C1 O1 -2.89(15) . . . . ?
C3 N1 C1 C11 172.85(13) . . . . ?
C3 N1 C4 C9 -173.24(14) . . . . ?
C3 N1 C4 C5 10.4(2) . . . . ?
C3 C2 C30 C31 -20.2(3) . . . . ?
C3 C2 C30 C35 161.74(17) . . . . ?
C3 C24 C25 C26 -175.06(14) . . . . ?
C3 C24 C29 C28 175.20(14) . . . . ?
C12 C17 C16 C15 0.8(2) . . . . ?
C12 C13 C14 C15 0.0(3) . . . . ?
C2 O1 C1 N1 2.28(15) . . . . ?
C2 O1 C1 C11 -173.53(13) . . . . ?
C2 C3 C24 C25 -97.46(19) . . . . ?
C2 C3 C24 C29 85.5(2) . . . . ?
C2 C30 C31 C32 -177.54(14) . . . . ?
C2 C30 C35 C34 177.39(15) . . . . ?
C11 C10 C18 C19 -61.8(2) . . . . ?
C11 C10 C18 C23 116.13(16) . . . . ?
C11 C10 C9 C4 -8.8(2) . . . . ?
C11 C10 C9 C8 166.06(14) . . . . ?
C11 C12 C17 C16 177.46(14) . . . . ?
C11 C12 C13 C14 -177.89(15) . . . . ?
C8 C7 C6 C5 0.9(2) . . . . ?
C5 C4 C9 C10 175.57(13) . . . . ?
C5 C4 C9 C8 0.6(2) . . . . ?
C17 C12 C11 C10 -55.8(2) . . . . ?
C17 C12 C11 C1 121.51(15) . . . . ?
C17 C12 C13 C14 0.6(2) . . . . ?
C17 C16 C15 C14 -0.2(3) . . . . ?
C24 C3 C2 O1 169.73(14) . . . . ?
C24 C3 C2 C30 -9.8(3) . . . . ?
C24 C25 C26 C27 -0.2(2) . . . . ?
C24 C29 C28 C27 -0.4(2) . . . . ?
C19 C18 C23 C22 0.6(2) . . . . ?
C23 C18 C19 C20 -0.2(2) . . . . ?
C30 C31 C32 C33 0.1(2) . . . . ?
C30 C35 C34 C33 0.3(3) . . . . ?
C25 C24 C29 C28 -1.8(2) . . . . ?
C25 C26 C27 C28 -2.0(2) . . . . ?
C16 C15 C14 C13 -0.2(3) . . . . ?
C31 C30 C35 C34 -0.7(2) . . . . ?
C31 C32 C33 C34 -0.5(3) . . . . ?
C29 C24 C25 C26 2.1(2) . . . . ?
C29 C28 C27 C26 2.3(2) . . . . ?
C13 C12 C11 C10 122.71(16) . . . . ?
C13 C12 C11 C1 -60.00(19) . . . . ?
C13 C12 C17 C16 -1.0(2) . . . . ?
C35 C30 C31 C32 0.5(2) . . . . ?
C22 C21 C20 C19 0.2(3) . . . . ?
C20 C21 C22 C23 0.3(3) . . . . ?
C32 C33 C34 C35 0.3(3) . . . . ?
